data_1541696
loop_
_publ_author_name
'Kim, Y.'
'Seff, K.'

_publ_section_title
;
 Crystal structure of hydrated partially zinc(II)- exchanged zeolite A,
 Zn5 Na2-A
;
_journal_name_full 'Journal of Physical Chemistry'
_journal_page_first 2823
_journal_page_last 2827
_journal_volume 84
_journal_year 1980
_chemical_formula_sum 'Al12 H48 Na2 O72 Si12 Zn5'
_chemical_name_systematic 'Zn5 Na2 (Si12 Al12 O48) (H2 O)24'
_space_group_IT_number 221
_symmetry_space_group_name_Hall '-P 4 2 3'
_symmetry_space_group_name_H-M 'P m -3 m'
_cell_angle_alpha 90
_cell_angle_beta 90
_cell_angle_gamma 90
_cell_formula_units_Z 1
_cell_length_a 12.196
_cell_length_b 12.196
_cell_length_c 12.196
_cell_volume 1814.063
_citation_journal_id_ASTM JPCHAX
_cod_data_source_file Kim_JPCHAX_1980_134.cif
_cod_data_source_block H48Al12Na2O72Si12Zn5
_cod_original_cell_volume 1814.062
_cod_original_formula_sum 'H48 Al12 Na2 O72 Si12 Zn5'
_cod_database_code 1541696

loop_
_symmetry_equiv_pos_as_xyz
x,y,z
-y,x,z
-x,-y,z
y,-x,z
x,-y,-z
y,x,-z
-x,y,-z
-y,-x,-z
z,x,y
-x,z,y
-z,-x,y
x,-z,y
z,-x,-y
x,z,-y
-z,x,-y
-x,-z,-y
y,z,x
y,-z,-x
z,y,-x
-y,z,-x
-z,-y,-x
-y,-z,x
z,-y,x
-z,y,x
-x,-y,-z
y,-x,-z
x,y,-z
-y,x,-z
-x,y,z
-y,-x,z
x,-y,z
y,x,z
-z,-x,-y
x,-z,-y
z,x,-y
-x,z,-y
-z,x,y
-x,-z,y
z,-x,y
x,z,y
-y,-z,-x
-y,z,x
-z,-y,x
y,-z,x
z,y,x
y,z,-x
-z,y,-x
z,-y,-x

loop_
_atom_site_label
_atom_site_type_symbol
_atom_site_fract_x
_atom_site_fract_y
_atom_site_fract_z
_atom_site_occupancy
_atom_site_U_iso_or_equiv
O2 O-2 0 0.297 0.297 1 0.0
Si1 Si+4 0 0.1827 0.3683 0.5 0.0
O9 O-2 0.2524 0.3208 0.5 0.1667 0.0
O4 O-2 0.3136 0.3136 0.3136 0.375 0.0
O7 O-2 0.2006 0.3707 0.5 0.1667 0.0
O6 O-2 0.0732 0.111 0.111 0.25 0.0
O3 O-2 0.1119 0.1119 0.3317 1 0.0
O10 O-2 0.357 0.5 0.5 0.1667 0.0
Al1 Al+3 0 0.1827 0.3683 0.5 0.0
Zn3 Zn+2 0.214 0.5 0.5 0.1667 0.0
O1 O-2 0 0.2121 0.5 1 0.0
Na1 Na+1 0 0.437 0.437 0.1667 0.0
Zn1 Zn+2 0.2101 0.2101 0.2101 0.375 0.0
O8 O-2 0.0354 0.5 0.5 0.1667 0.0
O5 O-2 0.2791 0.2791 0.2791 0.625 0.0
Zn2 Zn+2 0 0 0 1 0.0
